data_7029048
loop_
_publ_author_name
'Metre, Ramesh K.'
'Mohapatra, Chandrajeet'
'Sahoo, Dipankar'
'Chandrasekhar, Vadapalli'

_publ_section_title
;
 Assembly of hexa- and trinuclear monoorganostannoxanes: hemi-labile
 nature of intramolecular N\\rightarrow Sn coordination in RSnCl3 (R =
 2-phenylazophenyl).
;
_journal_issue 8
_journal_name_full 'Dalton transactions (Cambridge, England : 2003)'
_journal_page_first 3364
_journal_page_last 3371
_journal_paper_doi 10.1039/c3dt53050g
_journal_volume 43
_journal_year 2014
_chemical_formula_sum 'C87 H75 Cl2 N7 O12 P4 Sn3'
_chemical_formula_weight 1961.45
_chemical_name_systematic
; 
 ? 
;
_space_group_IT_number 2
_symmetry_cell_setting triclinic
_symmetry_space_group_name_Hall '-P 1'
_symmetry_space_group_name_H-M 'P -1'
_atom_sites_solution_hydrogens geom
_atom_sites_solution_primary direct
_atom_sites_solution_secondary difmap
_audit_creation_method SHELXL-97
_cell_angle_alpha 102.795(5)
_cell_angle_beta 94.468(5)
_cell_angle_gamma 108.233(5)
_cell_formula_units_Z 2
_cell_length_a 10.747(5)
_cell_length_b 15.940(5)
_cell_length_c 26.121(5)
_cell_measurement_temperature 100(2)
_cell_volume 4092(2)
_computing_structure_refinement 'SHELXL-97 (Sheldrick, 1997)'
_computing_structure_solution 'SHELXS-97 (Sheldrick, 1990)'
_diffrn_ambient_temperature 100(2)
_diffrn_measured_fraction_theta_full 0.977
_diffrn_measured_fraction_theta_max 0.977
_diffrn_radiation_monochromator graphite
_diffrn_radiation_source 'fine-focus sealed tube'
_diffrn_radiation_type MoK\a
_diffrn_radiation_wavelength 0.71069
_diffrn_reflns_av_R_equivalents 0.0313
_diffrn_reflns_av_sigmaI/netI 0.0675
_diffrn_reflns_limit_h_max 12
_diffrn_reflns_limit_h_min -13
_diffrn_reflns_limit_k_max 19
_diffrn_reflns_limit_k_min -12
_diffrn_reflns_limit_l_max 32
_diffrn_reflns_limit_l_min -32
_diffrn_reflns_number 23171
_diffrn_reflns_theta_full 26.00
_diffrn_reflns_theta_max 26.00
_diffrn_reflns_theta_min 1.84
_exptl_absorpt_coefficient_mu 1.119
_exptl_absorpt_correction_T_max 1
_exptl_absorpt_correction_T_min 0.868314
_exptl_absorpt_correction_type empirical
_exptl_absorpt_process_details sadabs
_exptl_crystal_colour yellow
_exptl_crystal_density_diffrn 1.592
_exptl_crystal_density_method 'not measured'
_exptl_crystal_description block
_exptl_crystal_F_000 1972.0
_exptl_crystal_size_max 0.2
_exptl_crystal_size_mid 0.18
_exptl_crystal_size_min 0.18
_refine_diff_density_max 2.918
_refine_diff_density_min -1.005
_refine_diff_density_rms 0.180
_refine_ls_extinction_method none
_refine_ls_goodness_of_fit_ref 1.053
_refine_ls_hydrogen_treatment mixed
_refine_ls_matrix_type full
_refine_ls_number_parameters 1049
_refine_ls_number_reflns 15702
_refine_ls_number_restraints 8
_refine_ls_restrained_S_all 1.057
_refine_ls_R_factor_all 0.0709
_refine_ls_R_factor_gt 0.0518
_refine_ls_shift/su_max 0.046
_refine_ls_shift/su_mean 0.000
_refine_ls_structure_factor_coef Fsqd
_refine_ls_weighting_details 'calc w=1/[\s^2^(Fo^2^)+(0.0958P)^2^+1.0690P] where P=(Fo^2^+2Fc^2^)/3'
_refine_ls_weighting_scheme calc
_refine_ls_wR_factor_gt 0.1319
_refine_ls_wR_factor_ref 0.1658
_reflns_number_gt 12197
_reflns_number_total 15702
_reflns_threshold_expression >2sigma(I)
_cod_data_source_file c3dt53050g.txt
_cod_data_source_block 5
_cod_original_formula_sum ' C87 H75 Cl2 N7 O12 P4 Sn3'
_cod_database_code 7029048

loop_
_symmetry_equiv_pos_as_xyz
'x, y, z'
'-x, -y, -z'

loop_
_atom_site_label
_atom_site_type_symbol
_atom_site_fract_x
_atom_site_fract_y
_atom_site_fract_z
_atom_site_U_iso_or_equiv
_atom_site_adp_type
_atom_site_occupancy
_atom_site_symmetry_multiplicity
_atom_site_calc_flag
_atom_site_refinement_flags
Sn1 Sn -0.08289(4) 0.13072(3) 0.273249(15) 0.01560(11) Uani 1 1 d .
Sn2 Sn 0.19520(4) 0.30561(3) 0.303129(15) 0.01604(11) Uani 1 1 d .
Sn3 Sn 0.09575(4) 0.17958(3) 0.180573(14) 0.01582(11) Uani 1 1 d .
P1 P -0.23225(14) 0.11757(10) 0.15466(6) 0.0168(3) Uani 1 1 d .
P2 P -0.07204(14) 0.32453(10) 0.35262(6) 0.0180(3) Uani 1 1 d .
P3 P 0.20336(14) 0.40521(10) 0.20538(6) 0.0176(3) Uani 1 1 d .
P4 P 0.31080(16) 1.04016(11) 0.28075(6) 0.0227(3) Uani 1 1 d .
O1 O -0.2365(4) 0.1116(3) 0.21192(14) 0.0169(8) Uani 1 1 d .
O2 O -0.0946(4) 0.1530(3) 0.14047(15) 0.0181(8) Uani 1 1 d .
O3 O -0.1462(4) 0.2248(3) 0.32264(15) 0.0198(9) Uani 1 1 d .
O4 O 0.0710(4) 0.3651(3) 0.34366(15) 0.0206(9) Uani 1 1 d .
O5 O 0.2374(4) 0.4098(3) 0.26377(15) 0.0195(9) Uani 1 1 d .
O6 O 0.1680(4) 0.3105(3) 0.16695(15) 0.0190(9) Uani 1 1 d .
O7 O 0.3922(4) 1.1216(3) 0.26366(16) 0.0243(9) Uani 1 1 d .
O8 O 0.1649(4) 1.0262(3) 0.27940(16) 0.0268(10) Uani 1 1 d .
O9 O 0.0037(4) 0.0662(2) 0.21320(14) 0.0143(8) Uani 1 1 d D
O10 O 0.0993(4) 0.1835(3) 0.32555(18) 0.0178(9) Uani 1 1 d .
O11 O 0.2648(4) 0.2310(3) 0.24123(15) 0.0164(8) Uani 1 1 d .
O12 O 0.0271(3) 0.2408(2) 0.24565(14) 0.0147(8) Uani 1 1 d .
N1 N -0.0699(5) 0.0732(3) 0.3883(2) 0.0240(11) Uani 1 1 d .
N2 N -0.0803(5) 0.0745(4) 0.4359(2) 0.0275(12) Uani 1 1 d .
N3 N 0.3629(5) 0.5045(3) 0.37828(19) 0.0236(11) Uani 1 1 d .
N4 N 0.4225(5) 0.5881(3) 0.4007(2) 0.0265(12) Uani 1 1 d .
N5 N 0.0889(5) 0.1771(3) 0.0579(2) 0.0242(11) Uani 1 1 d .
N6 N 0.0743(5) 0.1815(4) 0.0106(2) 0.0268(12) Uani 1 1 d .
Cl1 Cl 0.9160(2) 0.74422(13) 0.27674(8) 0.0454(5) Uani 1 1 d .
Cl2 Cl 0.9190(2) 0.79223(16) 0.17553(8) 0.0548(5) Uani 1 1 d .
C1 C -0.1961(5) 0.0151(4) 0.2992(2) 0.0161(11) Uani 1 1 d .
C2 C -0.1759(6) 0.0040(4) 0.3505(2) 0.0214(13) Uani 1 1 d .
C3 C -0.2576(6) -0.0734(4) 0.3638(3) 0.0259(14) Uani 1 1 d .
H3 H -0.2442 -0.0798 0.3981 0.031 Uiso 1 1 calc R
C4 C -0.3564(6) -0.1391(4) 0.3267(3) 0.0305(15) Uani 1 1 d .
H4 H -0.4085 -0.1910 0.3355 0.037 Uiso 1 1 calc R
C5 C -0.3794(6) -0.1288(4) 0.2762(3) 0.0285(14) Uani 1 1 d .
H5 H -0.4473 -0.1737 0.2511 0.034 Uiso 1 1 calc R
C6 C -0.3011(6) -0.0514(4) 0.2625(2) 0.0230(13) Uani 1 1 d .
H6 H -0.3190 -0.0441 0.2286 0.028 Uiso 1 1 calc R
C7 C 0.0266(6) 0.1387(4) 0.4745(2) 0.0259(14) Uani 1 1 d .
C8 C 0.0182(7) 0.1383(5) 0.5268(3) 0.0346(16) Uani 1 1 d .
H8 H -0.0547 0.0965 0.5350 0.042 Uiso 1 1 calc R
C9 C 0.1160(8) 0.1988(5) 0.5670(3) 0.0387(17) Uani 1 1 d .
H9 H 0.1083 0.1986 0.6022 0.046 Uiso 1 1 calc R
C10 C 0.2259(7) 0.2602(5) 0.5554(3) 0.0393(18) Uani 1 1 d .
H10 H 0.2918 0.3017 0.5826 0.047 Uiso 1 1 calc R
C11 C 0.2370(7) 0.2593(5) 0.5031(3) 0.0357(17) Uani 1 1 d .
H11 H 0.3125 0.2992 0.4953 0.043 Uiso 1 1 calc R
C12 C 0.1380(7) 0.2001(4) 0.4620(3) 0.0298(15) Uani 1 1 d .
H12 H 0.1452 0.2011 0.4268 0.036 Uiso 1 1 calc R
C13 C 0.3599(5) 0.3522(4) 0.3657(2) 0.0174(12) Uani 1 1 d .
C14 C 0.4106(6) 0.2866(4) 0.3789(2) 0.0237(13) Uani 1 1 d .
H14 H 0.3732 0.2256 0.3599 0.028 Uiso 1 1 calc R
C15 C 0.5158(6) 0.3125(5) 0.4200(3) 0.0286(14) Uani 1 1 d .
H15 H 0.5458 0.2685 0.4296 0.034 Uiso 1 1 calc R
C16 C 0.5762(6) 0.4043(4) 0.4468(2) 0.0271(14) Uani 1 1 d .
H16 H 0.6481 0.4217 0.4738 0.033 Uiso 1 1 calc R
C17 C 0.5301(6) 0.4693(4) 0.4336(2) 0.0256(14) Uani 1 1 d .
H17 H 0.5718 0.5307 0.4513 0.031 Uiso 1 1 calc R
C18 C 0.4209(6) 0.4432(4) 0.3938(2) 0.0217(13) Uani 1 1 d .
C19 C 0.3575(6) 0.6460(4) 0.3851(2) 0.0251(13) Uani 1 1 d .
C20 C 0.4122(7) 0.7382(4) 0.4116(3) 0.0301(15) Uani 1 1 d .
H20 H 0.4896 0.7598 0.4362 0.036 Uiso 1 1 calc R
C21 C 0.3495(7) 0.7976(5) 0.4006(3) 0.0335(16) Uani 1 1 d .
H21 H 0.3862 0.8595 0.4179 0.040 Uiso 1 1 calc R
C22 C 0.2326(8) 0.7668(5) 0.3642(3) 0.0362(17) Uani 1 1 d .
H22 H 0.1898 0.8072 0.3586 0.043 Uiso 1 1 calc R
C23 C 0.1812(7) 0.6757(5) 0.3365(3) 0.0339(16) Uani 1 1 d .
H23 H 0.1047 0.6549 0.3114 0.041 Uiso 1 1 calc R
C24 C 0.2440(6) 0.6141(4) 0.3462(2) 0.0263(14) Uani 1 1 d .
H24 H 0.2107 0.5530 0.3271 0.032 Uiso 1 1 calc R
C25 C 0.1598(5) 0.1008(4) 0.1181(2) 0.0204(13) Uani 1 1 d .
C26 C 0.1428(6) 0.1086(4) 0.0660(2) 0.0216(13) Uani 1 1 d .
C27 C 0.1743(7) 0.0496(5) 0.0247(2) 0.0307(15) Uani 1 1 d .
H27 H 0.1608 0.0544 -0.0100 0.037 Uiso 1 1 calc R
C28 C 0.2243(6) -0.0148(4) 0.0349(2) 0.0269(14) Uani 1 1 d .
H28 H 0.2462 -0.0531 0.0075 0.032 Uiso 1 1 calc R
C29 C 0.2426(6) -0.0228(4) 0.0876(2) 0.0268(14) Uani 1 1 d .
H29 H 0.2768 -0.0664 0.0951 0.032 Uiso 1 1 calc R
C30 C 0.2092(6) 0.0347(4) 0.1278(2) 0.0203(12) Uani 1 1 d .
H30 H 0.2203 0.0287 0.1623 0.024 Uiso 1 1 calc R
C31 C 0.0214(6) 0.2495(4) 0.0034(2) 0.0245(13) Uani 1 1 d .
C32 C -0.0242(7) 0.2447(5) -0.0489(3) 0.0336(16) Uani 1 1 d .
H32 H -0.0154 0.1999 -0.0766 0.040 Uiso 1 1 calc R
C33 C -0.0825(7) 0.3058(5) -0.0600(3) 0.0392(18) Uani 1 1 d .
H33 H -0.1123 0.3024 -0.0951 0.047 Uiso 1 1 calc R
C34 C -0.0969(7) 0.3735(5) -0.0183(3) 0.0375(17) Uani 1 1 d .
H34 H -0.1378 0.4139 -0.0257 0.045 Uiso 1 1 calc R
C35 C -0.0498(7) 0.3796(5) 0.0339(3) 0.0366(17) Uani 1 1 d .
H35 H -0.0567 0.4256 0.0613 0.044 Uiso 1 1 calc R
C36 C 0.0072(6) 0.3183(4) 0.0454(3) 0.0285(14) Uani 1 1 d .
H36 H 0.0364 0.3218 0.0805 0.034 Uiso 1 1 calc R
C37 C -0.3247(5) 0.1880(4) 0.1403(2) 0.0160(11) Uani 1 1 d .
C38 C -0.4254(6) 0.1985(4) 0.1677(2) 0.0247(13) Uani 1 1 d .
H38 H -0.4449 0.1710 0.1954 0.030 Uiso 1 1 calc R
C39 C -0.4979(6) 0.2511(4) 0.1535(2) 0.0249(14) Uani 1 1 d .
H39 H -0.5653 0.2591 0.1721 0.030 Uiso 1 1 calc R
C40 C -0.4709(6) 0.2912(4) 0.1123(3) 0.0291(15) Uani 1 1 d .
H40 H -0.5215 0.3244 0.1024 0.035 Uiso 1 1 calc R
C41 C -0.3672(6) 0.2815(4) 0.0856(3) 0.0286(14) Uani 1 1 d .
H41 H -0.3462 0.3105 0.0586 0.034 Uiso 1 1 calc R
C42 C -0.2959(6) 0.2297(4) 0.0987(2) 0.0211(13) Uani 1 1 d .
H42 H -0.2282 0.2222 0.0801 0.025 Uiso 1 1 calc R
C43 C -0.3138(6) 0.0036(4) 0.1113(2) 0.0193(12) Uani 1 1 d .
C44 C -0.4248(6) -0.0172(4) 0.0736(2) 0.0225(13) Uani 1 1 d .
H44 H -0.4619 0.0274 0.0710 0.027 Uiso 1 1 calc R
C45 C -0.4809(6) -0.1050(4) 0.0396(2) 0.0285(14) Uani 1 1 d .
H45 H -0.5556 -0.1190 0.0145 0.034 Uiso 1 1 calc R
C46 C -0.4253(6) -0.1708(4) 0.0433(2) 0.0266(14) Uani 1 1 d .
H46 H -0.4621 -0.2290 0.0202 0.032 Uiso 1 1 calc R
C47 C -0.3130(6) -0.1513(4) 0.0817(3) 0.0269(14) Uani 1 1 d .
H47 H -0.2773 -0.1965 0.0845 0.032 Uiso 1 1 calc R
C48 C -0.2566(6) -0.0639(4) 0.1151(2) 0.0254(14) Uani 1 1 d .
H48 H -0.1815 -0.0497 0.1400 0.030 Uiso 1 1 calc R
C49 C -0.1669(6) 0.3909(4) 0.3350(2) 0.0200(12) Uani 1 1 d .
C50 C -0.2991(6) 0.3487(4) 0.3112(2) 0.0240(13) Uani 1 1 d .
H50 H -0.3379 0.2854 0.3027 0.029 Uiso 1 1 calc R
C51 C -0.3736(7) 0.4034(5) 0.3002(3) 0.0340(16) Uani 1 1 d .
H51 H -0.4616 0.3756 0.2838 0.041 Uiso 1 1 calc R
C52 C -0.3178(7) 0.4965(5) 0.3134(3) 0.0350(16) Uani 1 1 d .
H52 H -0.3678 0.5323 0.3069 0.042 Uiso 1 1 calc R
C53 C -0.1847(7) 0.5371(5) 0.3369(3) 0.0341(16) Uani 1 1 d .
H53 H -0.1463 0.6005 0.3454 0.041 Uiso 1 1 calc R
C54 C -0.1090(6) 0.4860(4) 0.3477(2) 0.0254(14) Uani 1 1 d .
H54 H -0.0204 0.5143 0.3632 0.030 Uiso 1 1 calc R
C55 C -0.0665(6) 0.3331(4) 0.4220(2) 0.0227(13) Uani 1 1 d .
C56 C -0.1737(6) 0.2755(4) 0.4389(3) 0.0286(14) Uani 1 1 d .
H56 H -0.2457 0.2337 0.4143 0.034 Uiso 1 1 calc R
C57 C -0.1704(7) 0.2820(5) 0.4931(2) 0.0318(16) Uani 1 1 d .
H57 H -0.2408 0.2440 0.5048 0.038 Uiso 1 1 calc R
C58 C -0.0647(7) 0.3437(5) 0.5294(3) 0.0339(16) Uani 1 1 d .
H58 H -0.0642 0.3473 0.5655 0.041 Uiso 1 1 calc R
C59 C 0.0402(7) 0.4000(4) 0.5130(2) 0.0312(15) Uani 1 1 d .
H59 H 0.1121 0.4411 0.5379 0.037 Uiso 1 1 calc R
C60 C 0.0396(7) 0.3960(4) 0.4590(2) 0.0301(15) Uani 1 1 d .
H60 H 0.1099 0.4353 0.4479 0.036 Uiso 1 1 calc R
C61 C 0.0701(5) 0.4493(4) 0.1971(2) 0.0170(12) Uani 1 1 d .
C62 C -0.0553(5) 0.4011(4) 0.2076(2) 0.0206(12) Uani 1 1 d .
H62 H -0.0675 0.3480 0.2188 0.025 Uiso 1 1 calc R
C63 C -0.1604(6) 0.4324(4) 0.2014(2) 0.0255(14) Uani 1 1 d .
H63 H -0.2431 0.4005 0.2083 0.031 Uiso 1 1 calc R
C64 C -0.1420(6) 0.5119(4) 0.1847(2) 0.0270(14) Uani 1 1 d .
H64 H -0.2126 0.5331 0.1808 0.032 Uiso 1 1 calc R
C65 C -0.0200(6) 0.5596(5) 0.1739(3) 0.0323(15) Uani 1 1 d .
H65 H -0.0081 0.6128 0.1629 0.039 Uiso 1 1 calc R
C66 C 0.0850(6) 0.5272(4) 0.1797(3) 0.0278(14) Uani 1 1 d .
H66 H 0.1668 0.5585 0.1717 0.033 Uiso 1 1 calc R
C67 C 0.3465(6) 0.4834(4) 0.1887(2) 0.0233(13) Uani 1 1 d .
C68 C 0.3635(6) 0.4773(4) 0.1357(3) 0.0301(15) Uani 1 1 d .
H68 H 0.3057 0.4294 0.1086 0.036 Uiso 1 1 calc R
C69 C 0.4674(8) 0.5434(5) 0.1242(3) 0.044(2) Uani 1 1 d .
H69 H 0.4783 0.5405 0.0890 0.053 Uiso 1 1 calc R
C70 C 0.5553(7) 0.6137(5) 0.1640(3) 0.0363(17) Uani 1 1 d .
H70 H 0.6261 0.6568 0.1556 0.044 Uiso 1 1 calc R
C71 C 0.5378(6) 0.6201(4) 0.2169(3) 0.0322(16) Uani 1 1 d .
H71 H 0.5956 0.6683 0.2439 0.039 Uiso 1 1 calc R
C72 C 0.4348(6) 0.5549(4) 0.2287(2) 0.0263(14) Uani 1 1 d .
H72 H 0.4238 0.5584 0.2640 0.032 Uiso 1 1 calc R
C73 C 0.3275(6) 0.9373(4) 0.2406(2) 0.0218(13) Uani 1 1 d .
C74 C 0.2633(6) 0.8533(4) 0.2507(2) 0.0256(14) Uani 1 1 d .
H74 H 0.2150 0.8514 0.2787 0.031 Uiso 1 1 calc R
C75 C 0.2701(6) 0.7721(4) 0.2195(3) 0.0281(14) Uani 1 1 d .
H75 H 0.2281 0.7167 0.2271 0.034 Uiso 1 1 calc R
C76 C 0.3400(7) 0.7746(5) 0.1770(3) 0.0339(16) Uani 1 1 d .
H76 H 0.3437 0.7205 0.1557 0.041 Uiso 1 1 calc R
C77 C 0.4053(6) 0.8583(4) 0.1659(2) 0.0276(14) Uani 1 1 d .
H77 H 0.4518 0.8601 0.1374 0.033 Uiso 1 1 calc R
C78 C 0.3992(6) 0.9380(4) 0.1981(2) 0.0262(14) Uani 1 1 d .
H78 H 0.4439 0.9936 0.1913 0.031 Uiso 1 1 calc R
C79 C 0.3742(6) 1.0468(4) 0.3488(2) 0.0231(13) Uani 1 1 d .
C80 C 0.2916(7) 1.0434(5) 0.3869(3) 0.0322(15) Uani 1 1 d .
H80 H 0.2020 1.0334 0.3772 0.039 Uiso 1 1 calc R
C81 C 0.3423(7) 1.0551(5) 0.4397(3) 0.0343(16) Uani 1 1 d .
H81 H 0.2871 1.0550 0.4654 0.041 Uiso 1 1 calc R
C82 C 0.4719(8) 1.0665(5) 0.4537(3) 0.0395(18) Uani 1 1 d .
H82 H 0.5050 1.0747 0.4891 0.047 Uiso 1 1 calc R
C83 C 0.5560(7) 1.0662(4) 0.4158(3) 0.0346(16) Uani 1 1 d .
H83 H 0.6440 1.0721 0.4256 0.042 Uiso 1 1 calc R
C84 C 0.5073(7) 1.0568(4) 0.3630(3) 0.0295(14) Uani 1 1 d .
H84 H 0.5629 1.0571 0.3374 0.035 Uiso 1 1 calc R
C87 C 0.9231(8) 0.8316(5) 0.2451(3) 0.0443(19) Uani 1 1 d .
H87A H 1.0040 0.8831 0.2601 0.053 Uiso 1 1 calc R
H87B H 0.8484 0.8523 0.2513 0.053 Uiso 1 1 calc R
N1S N 0.6006(9) 0.6168(5) -0.0002(3) 0.050(2) Uani 1 1 d .
C1S C 0.7459(12) 0.5509(8) 0.0478(5) 0.087(3) Uani 1 1 d DU
H1S1 H 0.7837 0.5913 0.0825 0.130 Uiso 1 1 calc R
H1S2 H 0.8157 0.5446 0.0282 0.130 Uiso 1 1 calc R
H1S3 H 0.6933 0.4920 0.0513 0.130 Uiso 1 1 calc R
C2S C 0.6566(10) 0.5909(7) 0.0179(4) 0.064(3) Uani 1 1 d D
H1H H 0.322(10) 0.190(7) 0.245(4) 0.09(3) Uiso 1 1 d .
H3H H 0.118(7) 0.153(4) 0.319(3) 0.00(2) Uiso 1 1 d .
H2H H -0.004(11) 0.104(6) 0.243(3) 0.11(4) Uiso 1 1 d D

loop_
_atom_site_aniso_label
_atom_site_aniso_U_11
_atom_site_aniso_U_22
_atom_site_aniso_U_33
_atom_site_aniso_U_23
_atom_site_aniso_U_13
_atom_site_aniso_U_12
Sn1 0.0131(2) 0.0162(2) 0.0156(2) 0.00320(15) 0.00327(14) 0.00282(15)
Sn2 0.0129(2) 0.0167(2) 0.0164(2) 0.00292(15) 0.00244(15) 0.00301(15)
Sn3 0.0138(2) 0.0164(2) 0.0158(2) 0.00260(15) 0.00393(15) 0.00392(15)
P1 0.0138(7) 0.0190(7) 0.0162(7) 0.0035(6) 0.0027(6) 0.0043(6)
P2 0.0169(7) 0.0198(8) 0.0156(7) 0.0030(6) 0.0042(6) 0.0046(6)
P3 0.0144(7) 0.0175(7) 0.0182(7) 0.0040(6) 0.0032(6) 0.0023(6)
P4 0.0207(8) 0.0255(8) 0.0250(8) 0.0069(7) 0.0058(6) 0.0113(6)
O1 0.0111(18) 0.020(2) 0.0163(19) 0.0012(16) 0.0012(15) 0.0033(15)
O2 0.0141(19) 0.022(2) 0.018(2) 0.0057(16) 0.0026(15) 0.0050(16)
O3 0.017(2) 0.019(2) 0.022(2) 0.0022(16) 0.0080(16) 0.0048(16)
O4 0.021(2) 0.018(2) 0.019(2) 0.0001(16) 0.0047(16) 0.0044(17)
O5 0.027(2) 0.0128(19) 0.016(2) 0.0044(16) 0.0048(17) 0.0026(16)
O6 0.018(2) 0.018(2) 0.019(2) 0.0043(16) 0.0027(16) 0.0036(16)
O7 0.027(2) 0.027(2) 0.022(2) 0.0092(18) 0.0103(18) 0.0104(18)
O8 0.024(2) 0.039(3) 0.026(2) 0.015(2) 0.0098(18) 0.016(2)
O9 0.0146(19) 0.0104(18) 0.0154(19) -0.0011(15) 0.0086(15) 0.0023(15)
O10 0.015(2) 0.017(2) 0.020(2) 0.0073(19) 0.0032(17) 0.003(2)
O11 0.0129(19) 0.0131(19) 0.019(2) -0.0018(16) 0.0023(15) 0.0026(15)
O12 0.0101(18) 0.0162(19) 0.0156(19) 0.0029(15) 0.0047(15) 0.0018(15)
N1 0.023(3) 0.028(3) 0.024(3) 0.009(2) 0.004(2) 0.010(2)
N2 0.026(3) 0.029(3) 0.027(3) 0.007(2) 0.005(2) 0.008(2)
N3 0.027(3) 0.021(3) 0.020(3) 0.005(2) 0.003(2) 0.003(2)
N4 0.028(3) 0.016(3) 0.029(3) 0.000(2) 0.005(2) 0.003(2)
N5 0.021(3) 0.024(3) 0.023(3) 0.005(2) 0.003(2) 0.002(2)
N6 0.033(3) 0.027(3) 0.019(3) 0.008(2) 0.004(2) 0.007(2)
Cl1 0.0451(11) 0.0458(11) 0.0494(11) 0.0189(9) 0.0133(9) 0.0153(9)
Cl2 0.0565(13) 0.0633(14) 0.0483(12) 0.0235(10) 0.0009(10) 0.0210(11)
C1 0.018(3) 0.008(3) 0.026(3) 0.005(2) 0.008(2) 0.007(2)
C2 0.020(3) 0.026(3) 0.023(3) 0.011(3) 0.008(2) 0.010(2)
C3 0.027(3) 0.029(3) 0.028(3) 0.015(3) 0.007(3) 0.012(3)
C4 0.026(3) 0.022(3) 0.047(4) 0.018(3) 0.015(3) 0.005(3)
C5 0.016(3) 0.027(3) 0.040(4) 0.010(3) 0.001(3) 0.004(3)
C6 0.019(3) 0.024(3) 0.024(3) 0.005(3) 0.006(2) 0.005(2)
C7 0.031(3) 0.033(4) 0.019(3) 0.005(3) 0.003(3) 0.019(3)
C8 0.035(4) 0.042(4) 0.031(4) 0.016(3) 0.007(3) 0.013(3)
C9 0.046(4) 0.048(5) 0.027(4) 0.010(3) 0.006(3) 0.024(4)
C10 0.042(4) 0.040(4) 0.033(4) -0.004(3) -0.009(3) 0.023(3)
C11 0.027(4) 0.033(4) 0.044(4) 0.002(3) 0.012(3) 0.010(3)
C12 0.035(4) 0.029(4) 0.029(3) 0.006(3) 0.012(3) 0.013(3)
C13 0.009(3) 0.024(3) 0.015(3) -0.001(2) 0.003(2) 0.004(2)
C14 0.019(3) 0.022(3) 0.025(3) 0.000(3) -0.004(2) 0.006(2)
C15 0.025(3) 0.034(4) 0.032(4) 0.014(3) 0.005(3) 0.014(3)
C16 0.022(3) 0.033(4) 0.020(3) 0.004(3) -0.004(2) 0.006(3)
C17 0.027(3) 0.021(3) 0.021(3) -0.006(2) -0.007(2) 0.007(3)
C18 0.017(3) 0.024(3) 0.020(3) 0.002(2) 0.008(2) 0.005(2)
C19 0.023(3) 0.028(3) 0.027(3) 0.006(3) 0.011(3) 0.012(3)
C20 0.031(4) 0.029(4) 0.029(3) 0.001(3) 0.010(3) 0.013(3)
C21 0.050(4) 0.023(3) 0.024(3) 0.001(3) 0.013(3) 0.010(3)
C22 0.056(5) 0.027(4) 0.029(4) 0.011(3) 0.008(3) 0.016(3)
C23 0.041(4) 0.030(4) 0.033(4) 0.013(3) 0.004(3) 0.011(3)
C24 0.035(4) 0.024(3) 0.020(3) 0.005(3) 0.002(3) 0.012(3)
C25 0.014(3) 0.020(3) 0.022(3) 0.000(2) 0.001(2) 0.002(2)
C26 0.015(3) 0.022(3) 0.023(3) 0.004(2) 0.006(2) 0.001(2)
C27 0.036(4) 0.034(4) 0.019(3) 0.001(3) 0.012(3) 0.011(3)
C28 0.027(3) 0.028(3) 0.022(3) -0.002(3) 0.007(3) 0.010(3)
C29 0.023(3) 0.025(3) 0.032(3) 0.004(3) 0.002(3) 0.011(3)
C30 0.017(3) 0.026(3) 0.021(3) 0.003(2) 0.009(2) 0.011(2)
C31 0.023(3) 0.026(3) 0.025(3) 0.008(3) 0.009(3) 0.006(3)
C32 0.039(4) 0.034(4) 0.028(3) 0.012(3) 0.004(3) 0.009(3)
C33 0.041(4) 0.041(4) 0.033(4) 0.019(3) 0.003(3) 0.004(3)
C34 0.036(4) 0.026(4) 0.051(5) 0.017(3) 0.000(3) 0.008(3)
C35 0.042(4) 0.027(4) 0.044(4) 0.011(3) 0.003(3) 0.014(3)
C36 0.025(3) 0.025(3) 0.032(4) 0.004(3) 0.000(3) 0.007(3)
C37 0.009(3) 0.021(3) 0.017(3) 0.003(2) -0.001(2) 0.004(2)
C38 0.027(3) 0.026(3) 0.019(3) 0.008(3) 0.004(2) 0.004(3)
C39 0.023(3) 0.023(3) 0.027(3) 0.003(3) 0.009(3) 0.007(3)
C40 0.024(3) 0.030(4) 0.031(4) 0.002(3) -0.005(3) 0.013(3)
C41 0.028(3) 0.031(4) 0.025(3) 0.006(3) -0.001(3) 0.010(3)
C42 0.023(3) 0.020(3) 0.020(3) 0.006(2) 0.008(2) 0.006(2)
C43 0.019(3) 0.018(3) 0.019(3) 0.002(2) 0.007(2) 0.004(2)
C44 0.021(3) 0.023(3) 0.019(3) 0.003(2) -0.001(2) 0.005(2)
C45 0.026(3) 0.030(4) 0.024(3) 0.005(3) -0.003(3) 0.004(3)
C46 0.027(3) 0.021(3) 0.023(3) -0.003(3) -0.001(3) 0.005(3)
C47 0.029(3) 0.020(3) 0.036(4) 0.012(3) 0.008(3) 0.011(3)
C48 0.017(3) 0.027(3) 0.026(3) 0.000(3) 0.000(2) 0.003(2)
C49 0.022(3) 0.019(3) 0.014(3) 0.003(2) 0.003(2) 0.001(2)
C50 0.016(3) 0.029(3) 0.026(3) 0.009(3) 0.012(2) 0.003(2)
C51 0.024(3) 0.053(5) 0.027(3) 0.016(3) 0.009(3) 0.013(3)
C52 0.038(4) 0.052(5) 0.033(4) 0.023(3) 0.014(3) 0.029(4)
C53 0.052(5) 0.033(4) 0.029(4) 0.011(3) 0.018(3) 0.026(3)
C54 0.022(3) 0.026(3) 0.026(3) 0.004(3) 0.001(3) 0.008(3)
C55 0.019(3) 0.023(3) 0.023(3) 0.001(3) 0.000(2) 0.008(2)
C56 0.023(3) 0.033(4) 0.029(3) 0.007(3) 0.006(3) 0.007(3)
C57 0.036(4) 0.038(4) 0.022(3) 0.008(3) 0.015(3) 0.011(3)
C58 0.054(5) 0.035(4) 0.018(3) 0.009(3) 0.011(3) 0.019(3)
C59 0.038(4) 0.028(4) 0.020(3) 0.002(3) -0.006(3) 0.007(3)
C60 0.040(4) 0.029(4) 0.020(3) 0.003(3) 0.007(3) 0.013(3)
C61 0.018(3) 0.018(3) 0.013(3) 0.000(2) 0.003(2) 0.006(2)
C62 0.014(3) 0.025(3) 0.024(3) 0.007(2) 0.006(2) 0.008(2)
C63 0.024(3) 0.030(3) 0.023(3) 0.003(3) 0.007(3) 0.012(3)
C64 0.020(3) 0.031(4) 0.029(3) 0.003(3) 0.001(3) 0.010(3)
C65 0.024(3) 0.028(4) 0.050(4) 0.016(3) 0.005(3) 0.013(3)
C66 0.025(3) 0.025(3) 0.036(4) 0.015(3) 0.012(3) 0.005(3)
C67 0.024(3) 0.018(3) 0.029(3) 0.011(3) 0.008(3) 0.005(2)
C68 0.025(3) 0.027(3) 0.035(4) 0.004(3) 0.014(3) 0.004(3)
C69 0.048(5) 0.042(4) 0.034(4) 0.010(3) 0.025(4) -0.001(4)
C70 0.022(3) 0.036(4) 0.049(4) 0.020(3) 0.014(3) -0.001(3)
C71 0.023(3) 0.024(3) 0.041(4) 0.008(3) 0.002(3) -0.004(3)
C72 0.027(3) 0.025(3) 0.026(3) 0.011(3) 0.008(3) 0.004(3)
C73 0.018(3) 0.024(3) 0.024(3) 0.005(3) 0.000(2) 0.010(2)
C74 0.022(3) 0.035(4) 0.029(3) 0.017(3) 0.011(3) 0.015(3)
C75 0.021(3) 0.021(3) 0.044(4) 0.016(3) 0.006(3) 0.004(3)
C76 0.039(4) 0.028(4) 0.032(4) 0.001(3) -0.009(3) 0.016(3)
C77 0.026(3) 0.033(4) 0.026(3) 0.009(3) 0.007(3) 0.011(3)
C78 0.029(3) 0.026(3) 0.024(3) 0.011(3) 0.003(3) 0.007(3)
C79 0.025(3) 0.022(3) 0.023(3) 0.004(2) 0.005(2) 0.009(3)
C80 0.034(4) 0.033(4) 0.033(4) 0.005(3) 0.006(3) 0.017(3)
C81 0.048(4) 0.032(4) 0.025(3) 0.014(3) 0.015(3) 0.012(3)
C82 0.065(5) 0.028(4) 0.022(3) 0.003(3) -0.003(3) 0.015(4)
C83 0.033(4) 0.025(3) 0.039(4) 0.002(3) -0.008(3) 0.008(3)
C84 0.029(3) 0.030(4) 0.034(4) 0.009(3) 0.008(3) 0.016(3)
C87 0.038(4) 0.034(4) 0.067(5) 0.015(4) 0.014(4) 0.018(3)
N1S 0.093(7) 0.019(3) 0.042(5) 0.007(3) 0.029(4) 0.020(4)
C1S 0.085(4) 0.087(4) 0.087(4) 0.0209(13) 0.0148(12) 0.0294(15)
C2S 0.059(7) 0.057(7) 0.042(6) -0.004(5) 0.027(5) -0.019(5)

loop_
_atom_type_symbol
_atom_type_description
_atom_type_scat_dispersion_real
_atom_type_scat_dispersion_imag
_atom_type_scat_source
C C 0.0033 0.0016 'International Tables Vol C Tables 4.2.6.8 and 6.1.1.4'
H H 0.0000 0.0000 'International Tables Vol C Tables 4.2.6.8 and 6.1.1.4'
N N 0.0061 0.0033 'International Tables Vol C Tables 4.2.6.8 and 6.1.1.4'
O O 0.0106 0.0060 'International Tables Vol C Tables 4.2.6.8 and 6.1.1.4'
P P 0.1023 0.0942 'International Tables Vol C Tables 4.2.6.8 and 6.1.1.4'
Sn Sn -0.6537 1.4246 'International Tables Vol C Tables 4.2.6.8 and 6.1.1.4'
Cl Cl 0.1484 0.1585 'International Tables Vol C Tables 4.2.6.8 and 6.1.1.4'

loop_
_geom_angle_atom_site_label_1
_geom_angle_atom_site_label_2
_geom_angle_atom_site_label_3
_geom_angle
O3 Sn1 O12 86.10(15)
O3 Sn1 O1 89.88(15)
O12 Sn1 O1 85.91(14)
O3 Sn1 O10 88.25(18)
O12 Sn1 O10 76.80(16)
O1 Sn1 O10 162.69(16)
O3 Sn1 O9 163.66(15)
O12 Sn1 O9 77.80(14)
O1 Sn1 O9 86.25(15)
O10 Sn1 O9 90.74(18)
O3 Sn1 C1 95.44(18)
O12 Sn1 C1 178.25(17)
O1 Sn1 C1 93.27(19)
O10 Sn1 C1 104.0(2)
O9 Sn1 C1 100.62(17)
O3 Sn1 Sn2 81.29(11)
O12 Sn1 Sn2 37.88(10)
O1 Sn1 Sn2 123.27(11)
O10 Sn1 Sn2 39.48(13)
O9 Sn1 Sn2 87.58(10)
C1 Sn1 Sn2 143.15(15)
O3 Sn1 Sn3 123.31(11)
O12 Sn1 Sn3 37.79(10)
O1 Sn1 Sn3 80.87(10)
O10 Sn1 Sn3 85.81(12)
O9 Sn1 Sn3 40.37(10)
C1 Sn1 Sn3 140.55(14)
Sn2 Sn1 Sn3 59.775(19)
O12 Sn2 O4 83.44(15)
O12 Sn2 O5 85.79(15)
O4 Sn2 O5 88.40(16)
O12 Sn2 O11 77.25(14)
O4 Sn2 O11 160.39(15)
O5 Sn2 O11 86.81(15)
O12 Sn2 O10 76.80(16)
O4 Sn2 O10 88.41(18)
O5 Sn2 O10 162.55(16)
O11 Sn2 O10 90.47(18)
O12 Sn2 C13 170.87(19)
O4 Sn2 C13 98.24(18)
O5 Sn2 C13 103.20(19)
O11 Sn2 C13 101.37(18)
O10 Sn2 C13 94.2(2)
O12 Sn2 Sn3 37.90(10)
O4 Sn2 Sn3 120.70(11)
O5 Sn2 Sn3 81.10(10)
O11 Sn2 Sn3 39.72(11)
O10 Sn2 Sn3 85.80(13)
C13 Sn2 Sn3 141.03(15)
O12 Sn2 Sn1 38.31(10)
O4 Sn2 Sn1 79.71(11)
O5 Sn2 Sn1 123.52(11)
O11 Sn2 Sn1 87.13(10)
O10 Sn2 Sn1 39.05(12)
C13 Sn2 Sn1 133.00(16)
Sn3 Sn2 Sn1 60.123(14)
O12 Sn3 O2 84.22(15)
O12 Sn3 O6 86.45(15)
O2 Sn3 O6 92.62(15)
O12 Sn3 C25 172.12(19)
O2 Sn3 C25 96.80(19)
O6 Sn3 C25 101.28(19)
O12 Sn3 O11 77.08(15)
O2 Sn3 O11 161.18(15)
O6 Sn3 O11 84.15(15)
C25 Sn3 O11 102.02(19)
O12 Sn3 O9 77.40(14)
O2 Sn3 O9 85.90(15)
O6 Sn3 O9 163.85(14)
C25 Sn3 O9 94.86(19)
O11 Sn3 O9 92.06(15)
O12 Sn3 Sn2 37.97(10)
O2 Sn3 Sn2 121.69(10)
O6 Sn3 Sn2 79.88(10)
C25 Sn3 Sn2 141.49(15)
O11 Sn3 Sn2 39.49(10)
O9 Sn3 Sn2 87.21(10)
O12 Sn3 Sn1 38.28(10)
O2 Sn3 Sn1 79.59(11)
O6 Sn3 Sn1 124.45(11)
C25 Sn3 Sn1 134.15(16)
O11 Sn3 Sn1 86.95(11)
O9 Sn3 Sn1 39.48(10)
Sn2 Sn3 Sn1 60.10(2)
O2 P1 O1 115.4(2)
O2 P1 C37 109.0(2)
O1 P1 C37 109.3(2)
O2 P1 C43 107.1(2)
O1 P1 C43 108.1(2)
C37 P1 C43 107.6(3)
O3 P2 O4 116.3(2)
O3 P2 C55 108.0(3)
O4 P2 C55 106.9(3)
O3 P2 C49 107.5(3)
O4 P2 C49 109.7(3)
C55 P2 C49 108.1(3)
O5 P3 O6 115.4(2)
O5 P3 C61 109.4(2)
O6 P3 C61 109.6(2)
O5 P3 C67 106.4(3)
O6 P3 C67 109.4(3)
C61 P3 C67 106.2(3)
O7 P4 O8 116.5(3)
O7 P4 C73 109.6(3)
O8 P4 C73 108.5(3)
O7 P4 C79 110.6(3)
O8 P4 C79 105.8(3)
C73 P4 C79 105.3(3)
P1 O1 Sn1 130.7(2)
P1 O2 Sn3 132.9(2)
P2 O3 Sn1 130.6(2)
P2 O4 Sn2 131.7(2)
P3 O5 Sn2 130.1(2)
P3 O6 Sn3 130.1(2)
Sn1 O9 Sn3 100.15(15)
Sn1 O10 Sn2 101.5(2)
Sn2 O11 Sn3 100.79(17)
Sn3 O12 Sn2 104.13(16)
Sn3 O12 Sn1 103.94(16)
Sn2 O12 Sn1 103.81(16)
N2 N1 C2 114.5(5)
N1 N2 C7 116.2(5)
N4 N3 C18 115.4(5)
N3 N4 C19 113.0(5)
N6 N5 C26 114.2(5)
N5 N6 C31 113.5(5)
C6 C1 C2 118.2(5)
C6 C1 Sn1 116.8(4)
C2 C1 Sn1 124.9(4)
C1 C2 C3 120.4(5)
C1 C2 N1 117.9(5)
C3 C2 N1 121.7(5)
C4 C3 C2 120.5(6)
C3 C4 C5 120.1(6)
C4 C5 C6 120.3(6)
C1 C6 C5 120.4(6)
C8 C7 C12 119.7(6)
C8 C7 N2 116.5(6)
C12 C7 N2 123.7(6)
C9 C8 C7 120.8(7)
C8 C9 C10 120.2(7)
C11 C10 C9 119.4(7)
C10 C11 C12 121.3(7)
C11 C12 C7 118.5(6)
C18 C13 C14 118.2(5)
C18 C13 Sn2 123.9(5)
C14 C13 Sn2 117.9(4)
C15 C14 C13 120.5(6)
C14 C15 C16 119.9(6)
C17 C16 C15 120.3(6)
C16 C17 C18 120.0(6)
C13 C18 C17 121.0(6)
C13 C18 N3 114.5(5)
C17 C18 N3 124.5(5)
C20 C19 C24 120.6(6)
C20 C19 N4 115.8(6)
C24 C19 N4 123.6(6)
C21 C20 C19 118.8(6)
C20 C21 C22 121.6(6)
C23 C22 C21 119.3(7)
C22 C23 C24 120.2(7)
C19 C24 C23 119.2(6)
C30 C25 C26 118.4(5)
C30 C25 Sn3 119.7(4)
C26 C25 Sn3 121.6(5)
C25 C26 C27 120.3(6)
C25 C26 N5 116.2(5)
C27 C26 N5 123.5(6)
C28 C27 C26 120.7(6)
C27 C28 C29 119.5(6)
C30 C29 C28 119.3(6)
C25 C30 C29 121.8(6)
C32 C31 N6 116.1(6)
C32 C31 C36 119.3(6)
N6 C31 C36 124.6(6)
C33 C32 C31 120.5(7)
C32 C33 C34 120.1(7)
C35 C34 C33 119.8(7)
C36 C35 C34 120.6(7)
C35 C36 C31 119.8(6)
C38 C37 C42 120.1(5)
C38 C37 P1 121.4(5)
C42 C37 P1 118.5(4)
C37 C38 C39 119.1(6)
C40 C39 C38 120.9(6)
C39 C40 C41 119.5(6)
C42 C41 C40 120.4(6)
C41 C42 C37 120.0(6)
C44 C43 C48 120.1(5)
C44 C43 P1 122.2(5)
C48 C43 P1 117.6(4)
C43 C44 C45 120.2(6)
C46 C45 C44 119.8(6)
C45 C46 C47 120.9(6)
C48 C47 C46 119.3(6)
C47 C48 C43 119.7(6)
C50 C49 C54 120.3(6)
C50 C49 P2 120.3(5)
C54 C49 P2 119.3(4)
C49 C50 C51 119.1(6)
C52 C51 C50 120.7(6)
C51 C52 C53 119.1(6)
C54 C53 C52 121.7(7)
C53 C54 C49 119.1(6)
C60 C55 C56 120.2(6)
C60 C55 P2 121.5(5)
C56 C55 P2 118.3(5)
C57 C56 C55 118.7(6)
C58 C57 C56 120.8(6)
C59 C58 C57 120.5(6)
C58 C59 C60 120.2(6)
C55 C60 C59 119.5(6)
C66 C61 C62 118.7(6)
C66 C61 P3 122.7(4)
C62 C61 P3 118.5(4)
C63 C62 C61 120.3(6)
C62 C63 C64 119.8(6)
C65 C64 C63 120.7(6)
C64 C65 C66 119.2(6)
C61 C66 C65 121.3(6)
C72 C67 C68 119.7(6)
C72 C67 P3 119.5(5)
C68 C67 P3 120.6(5)
C69 C68 C67 118.9(6)
C70 C69 C68 121.2(7)
C69 C70 C71 119.9(6)
C72 C71 C70 119.3(6)
C71 C72 C67 121.0(6)
C74 C73 C78 118.1(6)
C74 C73 P4 119.5(5)
C78 C73 P4 122.4(5)
C73 C74 C75 121.2(6)
C76 C75 C74 119.5(6)
C75 C76 C77 120.4(6)
C78 C77 C76 119.0(6)
C77 C78 C73 121.9(6)
C80 C79 C84 119.6(6)
C80 C79 P4 120.2(5)
C84 C79 P4 120.2(5)
C79 C80 C81 120.2(6)
C82 C81 C80 120.1(6)
C81 C82 C83 120.9(6)
C82 C83 C84 119.6(7)
C83 C84 C79 119.5(6)
Cl1 C87 Cl2 110.8(4)
N1S C2S C1S 178.8(13)

loop_
_geom_bond_atom_site_label_1
_geom_bond_atom_site_label_2
_geom_bond_distance
Sn1 O3 2.073(4)
Sn1 O12 2.095(4)
Sn1 O1 2.107(4)
Sn1 O10 2.110(4)
Sn1 O9 2.120(4)
Sn1 C1 2.149(5)
Sn1 Sn2 3.2820(11)
Sn1 Sn3 3.2827(8)
Sn2 O12 2.075(4)
Sn2 O4 2.090(4)
Sn2 O5 2.092(4)
Sn2 O11 2.118(4)
Sn2 O10 2.129(5)
Sn2 C13 2.132(5)
Sn2 Sn3 3.2712(8)
Sn3 O12 2.072(4)
Sn3 O2 2.095(4)
Sn3 O6 2.108(4)
Sn3 C25 2.127(6)
Sn3 O11 2.128(4)
Sn3 O9 2.160(4)
P1 O2 1.517(4)
P1 O1 1.523(4)
P1 C37 1.793(6)
P1 C43 1.814(6)
P2 O3 1.528(4)
P2 O4 1.529(4)
P2 C55 1.783(6)
P2 C49 1.785(6)
P3 O5 1.521(4)
P3 O6 1.530(4)
P3 C61 1.799(6)
P3 C67 1.804(6)
P4 O7 1.502(4)
P4 O8 1.510(4)
P4 C73 1.808(6)
P4 C79 1.821(6)
N1 N2 1.255(7)
N1 C2 1.429(8)
N2 C7 1.418(8)
N3 N4 1.262(7)
N3 C18 1.424(8)
N4 C19 1.426(8)
N5 N6 1.252(7)
N5 C26 1.433(8)
N6 C31 1.413(8)
Cl1 C87 1.756(8)
Cl2 C87 1.779(8)
C1 C6 1.397(8)
C1 C2 1.399(8)
C2 C3 1.403(8)
C3 C4 1.363(9)
C4 C5 1.379(9)
C5 C6 1.398(8)
C7 C8 1.378(9)
C7 C12 1.402(9)
C8 C9 1.373(10)
C9 C10 1.382(11)
C10 C11 1.377(10)
C11 C12 1.387(9)
C13 C18 1.390(8)
C13 C14 1.412(8)
C14 C15 1.387(8)
C15 C16 1.390(9)
C16 C17 1.375(9)
C17 C18 1.394(8)
C19 C20 1.390(9)
C19 C24 1.403(9)
C20 C21 1.386(10)
C21 C22 1.394(10)
C22 C23 1.382(9)
C23 C24 1.408(9)
C25 C30 1.379(8)
C25 C26 1.398(8)
C26 C27 1.402(8)
C27 C28 1.362(10)
C28 C29 1.414(9)
C29 C30 1.383(8)
C31 C32 1.392(9)
C31 C36 1.424(9)
C32 C33 1.381(10)
C33 C34 1.409(10)
C34 C35 1.387(10)
C35 C36 1.378(9)
C37 C38 1.376(8)
C37 C42 1.400(8)
C38 C39 1.397(9)
C39 C40 1.373(9)
C40 C41 1.390(9)
C41 C42 1.367(9)
C43 C44 1.389(8)
C43 C48 1.413(9)
C44 C45 1.395(8)
C45 C46 1.378(9)
C46 C47 1.413(9)
C47 C48 1.386(8)
C49 C50 1.392(8)
C49 C54 1.396(8)
C50 C51 1.412(10)
C51 C52 1.366(10)
C52 C53 1.396(10)
C53 C54 1.374(9)
C55 C60 1.387(9)
C55 C56 1.399(8)
C56 C57 1.396(8)
C57 C58 1.369(9)
C58 C59 1.368(9)
C59 C60 1.398(9)
C61 C66 1.382(8)
C61 C62 1.410(8)
C62 C63 1.382(8)
C63 C64 1.391(9)
C64 C65 1.381(9)
C65 C66 1.392(9)
C67 C72 1.390(8)
C67 C68 1.397(9)
C68 C69 1.380(9)
C69 C70 1.377(10)
C70 C71 1.394(10)
C71 C72 1.370(8)
C73 C74 1.395(9)
C73 C78 1.399(8)
C74 C75 1.396(9)
C75 C76 1.389(9)
C76 C77 1.404(9)
C77 C78 1.383(9)
C79 C80 1.382(9)
C79 C84 1.400(9)
C80 C81 1.395(9)
C81 C82 1.356(11)
C82 C83 1.393(10)
C83 C84 1.394(9)
N1S C2S 0.976(12)
C1S C2S 1.558(13)
